data_4080996
loop_
_publ_author_name
'Schweizer, Peter D.'
'Wadepohl, Hubert'
'Gade, Lutz H.'

_publ_section_title
;
 Titanium-Catalyzed Hydrohydrazination of Carbodiimides
;
_journal_issue 13
_journal_name_full Organometallics
_journal_page_first 3697
_journal_paper_doi 10.1021/om400323p
_journal_volume 32
_journal_year 2013
_chemical_formula_sum 'C20 H24 N4'
_chemical_formula_weight 320.43
_space_group_crystal_system monoclinic
_space_group_IT_number 14
_space_group_name_Hall '-P 2ybc'
_space_group_name_H-M_alt 'P 1 21/c 1'
_symmetry_cell_setting monoclinic
_symmetry_Int_Tables_number 14
_symmetry_space_group_name_Hall '-P 2ybc'
_symmetry_space_group_name_H-M 'P 1 21/c 1'
_atom_sites_solution_hydrogens difmap
_atom_sites_solution_primary iterative
_atom_sites_solution_secondary difmap
_audit_block_code ga_psch10
_audit_creation_date
;
'Wed Sep 12 15:10:01 2012'
;
_audit_creation_method
;
CrysAlisPro, Oxford Diffraction Ltd.,
Version 1.171.36.20 (release 27-06-2012 CrysAlis171 .NET)
(compiled Jul 11 2012,15:38:31)
;
_audit_update_record 'Wed Sep 12 15:36:01 CEST 2012'
_cell_angle_alpha 90
_cell_angle_beta 100.4209(12)
_cell_angle_gamma 90
_cell_formula_units_Z 4
_cell_length_a 12.04507(12)
_cell_length_b 7.06049(8)
_cell_length_c 20.7577(3)
_cell_measurement_reflns_used 19071
_cell_measurement_temperature 115.01(10)
_cell_measurement_theta_max 71.8791
_cell_measurement_theta_min 3.7281
_cell_volume 1736.20(4)
_computing_cell_refinement
;
CrysAlisPro, Agilent Technologies,
Version 1.171.36.20 (release 27-06-2012 CrysAlis171 .NET)
(compiled Jul 11 2012,15:38:31)
;
_computing_data_collection
;
CrysAlisPro, Agilent Technologies,
Version 1.171.36.20 (release 27-06-2012 CrysAlis171 .NET)
(compiled Jul 11 2012,15:38:31)
;
_computing_data_reduction
;
CrysAlisPro, Agilent Technologies,
Version 1.171.36.20 (release 27-06-2012 CrysAlis171 .NET)
(compiled Jul 11 2012,15:38:31)
;
_computing_publication_material 'encifer 1.4 (CCDC, 2011)'
_computing_structure_refinement 'SHELXL-2012 (Sheldrick, 2012)'
_computing_structure_solution 'SUPERFLIP (Palatinus, 2007-2009)'
_diffrn_ambient_temperature 115.01(10)
_diffrn_detector 'CCD plate'
_diffrn_detector_area_resol_mean 15.9241
_diffrn_detector_type 'Agilent EOS'
_diffrn_measured_fraction_theta_full 0.985
_diffrn_measured_fraction_theta_max 0.978
_diffrn_measurement_details
;
  1 omega  -70.00  -29.00   1.0000    4.0000
omega____ theta____ kappa____ phi______ frames
    -        0.0000  -38.0000   60.0000 41

  2 omega  -19.00   13.00   1.0000    4.0000
omega____ theta____ kappa____ phi______ frames
    -        0.0000   57.0000  -60.0000 32

  3 omega   44.00   69.00   1.0000    4.0000
omega____ theta____ kappa____ phi______ frames
    -        0.0000   57.0000  -60.0000 25

  4 omega  -65.00  -24.00   1.0000    4.0000
omega____ theta____ kappa____ phi______ frames
    -        0.0000  -38.0000  150.0000 41

  5 omega  -24.00   25.00   1.0000    4.0000
omega____ theta____ kappa____ phi______ frames
    -        0.0000  -38.0000   60.0000 49

  6 omega   -7.00   26.00   1.0000    4.0000
omega____ theta____ kappa____ phi______ frames
    -        0.0000  -38.0000  150.0000 33

  7 omega   -6.00   31.00   1.0000    4.0000
omega____ theta____ kappa____ phi______ frames
    -       10.0000   78.0000  113.3067 37

  8 omega   -8.00   21.00   1.0000    4.0000
omega____ theta____ kappa____ phi______ frames
    -       18.0000   78.0000   70.1921 29

  9 omega -107.00   -9.00   1.0000   15.0000
omega____ theta____ kappa____ phi______ frames
    -      -38.0000  -76.0000   19.4585 98

 10 omega    6.00   31.00   1.0000   15.0000
omega____ theta____ kappa____ phi______ frames
    -       38.0000   80.0000   54.6625 25

 11 omega    8.00   38.00   1.0000   15.0000
omega____ theta____ kappa____ phi______ frames
    -       38.0000   80.0000 -153.6275 30

 12 omega   -4.00   30.00   1.0000   15.0000
omega____ theta____ kappa____ phi______ frames
    -      -42.5000   38.0000   90.0000 34

 13 omega  -45.00  -12.00   1.0000   15.0000
omega____ theta____ kappa____ phi______ frames
    -      -42.5000  -77.0000 -150.0000 33

 14 omega   15.00   40.00   1.0000   15.0000
omega____ theta____ kappa____ phi______ frames
    -       46.0000   78.0000   45.7401 25

 15 omega   14.00   39.00   1.0000   15.0000
omega____ theta____ kappa____ phi______ frames
    -       46.0000   80.0000  -86.2509 25

 16 omega   15.00   40.00   1.0000   15.0000
omega____ theta____ kappa____ phi______ frames
    -       46.0000   79.0000 -135.0363 25

 17 omega   16.00   44.00   1.0000   15.0000
omega____ theta____ kappa____ phi______ frames
    -       46.0000   78.0000  171.8512 28

 18 omega   15.00   40.00   1.0000   15.0000
omega____ theta____ kappa____ phi______ frames
    -       46.0000   79.0000  131.7086 25

 19 omega   18.00   43.00   1.0000   15.0000
omega____ theta____ kappa____ phi______ frames
    -       50.0000   80.0000  -67.6498 25

 20 omega   18.00   43.00   1.0000   15.0000
omega____ theta____ kappa____ phi______ frames
    -       50.0000   80.0000   74.7163 25

 21 omega   19.00   44.00   1.0000   15.0000
omega____ theta____ kappa____ phi______ frames
    -       50.0000   78.0000  -23.3681 25

 22 omega   96.00  121.00   1.0000   15.0000
omega____ theta____ kappa____ phi______ frames
    -       54.0000   76.0000 -112.3304 25

 23 omega   23.00   49.00   1.0000   15.0000
omega____ theta____ kappa____ phi______ frames
    -       54.0000   78.0000   87.1252 26

 24 omega   23.00   48.00   1.0000   15.0000
omega____ theta____ kappa____ phi______ frames
    -       54.0000   78.0000   -7.3715 25

 25 omega   25.00   50.00   1.0000   15.0000
omega____ theta____ kappa____ phi______ frames
    -       54.0000   76.0000 -112.3304 25

 26 omega   23.00   48.00   1.0000   15.0000
omega____ theta____ kappa____ phi______ frames
    -       54.0000   78.0000 -144.2658 25

 27 omega   23.00   49.00   1.0000   15.0000
omega____ theta____ kappa____ phi______ frames
    -       54.0000   78.0000  162.2012 26

 28 omega   23.00   48.00   1.0000   15.0000
omega____ theta____ kappa____ phi______ frames
    -       54.0000   78.0000   37.8171 25

 29 omega   28.00   54.00   1.0000   15.0000
omega____ theta____ kappa____ phi______ frames
    -       55.1171   77.0000 -180.0000 26

 30 omega  -16.00   86.00   1.0000   15.0000
omega____ theta____ kappa____ phi______ frames
    -       55.1171  -80.0000  -64.7764 102

 31 omega   76.00  127.00   1.0000   15.0000
omega____ theta____ kappa____ phi______ frames
    -       58.0000   73.0000   29.8090 51

 32 omega   30.00   59.00   1.0000   15.0000
omega____ theta____ kappa____ phi______ frames
    -       58.0000   73.0000  -60.6576 29

 33 omega   35.00   61.00   1.0000   15.0000
omega____ theta____ kappa____ phi______ frames
    -       58.0000   73.0000   29.8090 26

 34 omega   30.00   64.00   1.0000   15.0000
omega____ theta____ kappa____ phi______ frames
    -       58.0000   74.0000 -150.2303 34

 35 omega   34.00   60.00   1.0000   15.0000
omega____ theta____ kappa____ phi______ frames
    -       58.0000   77.0000  -40.3674 26

 36 omega   30.00   56.00   1.0000   15.0000
omega____ theta____ kappa____ phi______ frames
    -       58.0000   75.0000  132.5982 26

 37 omega  105.00  131.00   1.0000   15.0000
omega____ theta____ kappa____ phi______ frames
    -       62.0000   72.0000 -107.4648 26

 38 omega   49.00   75.00   1.0000   15.0000
omega____ theta____ kappa____ phi______ frames
    -       62.0000   72.0000 -107.4648 26

 39 omega   32.00  127.00   1.0000   15.0000
omega____ theta____ kappa____ phi______ frames
    -       62.0000   77.0000  -60.5766 95

 40 omega   33.00   59.00   1.0000   15.0000
omega____ theta____ kappa____ phi______ frames
    -       62.0000   77.0000   52.7165 26

 41 omega   86.00  112.00   1.0000   15.0000
omega____ theta____ kappa____ phi______ frames
    -       62.0000   77.0000   52.7165 26

 42 omega   40.00   66.00   1.0000   15.0000
omega____ theta____ kappa____ phi______ frames
    -       66.0000   71.0000 -118.1820 26

 43 omega   45.00   71.00   1.0000   15.0000
omega____ theta____ kappa____ phi______ frames
    -       66.0000   66.0000   30.1260 26

 44 omega   43.00   69.00   1.0000   15.0000
omega____ theta____ kappa____ phi______ frames
    -       66.0000   67.0000  143.4892 26

 45 omega   42.00   67.00   1.0000   15.0000
omega____ theta____ kappa____ phi______ frames
    -       66.0000   68.0000 -168.7699 25

 46 omega  113.00  138.00   1.0000   15.0000
omega____ theta____ kappa____ phi______ frames
    -       70.0000   65.0000   94.4522 25

 47 omega   47.00   95.00   1.0000   15.0000
omega____ theta____ kappa____ phi______ frames
    -       70.0000   65.0000   94.4522 48

 48 omega   50.00   83.00   1.0000   15.0000
omega____ theta____ kappa____ phi______ frames
    -       70.0000   60.0000  -26.7153 33

 49 omega   48.00   73.00   1.0000   15.0000
omega____ theta____ kappa____ phi______ frames
    -       70.0000   51.0000   87.0514 25

 50 omega   50.00   76.00   1.0000   15.0000
omega____ theta____ kappa____ phi______ frames
    -       70.0000   54.0000  154.9760 26

 51 omega   54.00   93.00   1.0000   15.0000
omega____ theta____ kappa____ phi______ frames
    -       70.0000   68.0000 -172.4603 39

 52 omega   48.00  136.00   1.0000   15.0000
omega____ theta____ kappa____ phi______ frames
    -       70.0000   64.0000 -146.9641 88

 53 omega   -1.00   94.00   1.0000   15.0000
omega____ theta____ kappa____ phi______ frames
    -       70.0000  -80.0000  156.6783 95

 54 omega   49.00   75.00   1.0000   15.0000
omega____ theta____ kappa____ phi______ frames
    -       70.0000   60.0000    4.3046 26

 55 omega   46.00   85.00   1.0000   15.0000
omega____ theta____ kappa____ phi______ frames
    -       74.0000   76.0000   14.8908 39

 56 omega   54.00   91.00   1.0000   15.0000
omega____ theta____ kappa____ phi______ frames
    -       74.0000   66.0000 -116.4213 37

 57 omega  121.00  147.00   1.0000   15.0000
omega____ theta____ kappa____ phi______ frames
    -       78.0000   74.0000  -20.4574 26

 58 omega   50.00   83.00   1.0000   15.0000
omega____ theta____ kappa____ phi______ frames
    -       78.0000   74.0000  -20.4574 33

 59 omega   52.00   97.00   1.0000   15.0000
omega____ theta____ kappa____ phi______ frames
    -       78.0000   71.0000  147.6345 45

 60 omega   29.00  108.00   1.0000   15.0000
omega____ theta____ kappa____ phi______ frames
    -       78.0000  -78.0000  -50.2409 79

 61 omega   58.00   84.00   1.0000   15.0000
omega____ theta____ kappa____ phi______ frames
    -       78.0000   46.0000  134.6152 26

 62 omega   73.00   98.00   1.0000   15.0000
omega____ theta____ kappa____ phi______ frames
    -       78.0000  -79.0000 -112.7357 25

 63 omega  117.00  152.00   1.0000   15.0000
omega____ theta____ kappa____ phi______ frames
    -       86.0000   68.0000  -31.8876 35

 64 omega   62.00  108.00   1.0000   15.0000
omega____ theta____ kappa____ phi______ frames
    -       86.0000   68.0000  -31.8876 46

 65 omega   67.00  133.00   1.0000   15.0000
omega____ theta____ kappa____ phi______ frames
    -       86.0000   63.0000  135.1751 66

 66 omega   66.00  139.00   1.0000   15.0000
omega____ theta____ kappa____ phi______ frames
    -       86.0000   57.0000  169.1748 73

 67 omega   58.00   92.00   1.0000   15.0000
omega____ theta____ kappa____ phi______ frames
    -       86.0000   74.0000  -51.9919 34

 68 omega   65.00  119.00   1.0000   15.0000
omega____ theta____ kappa____ phi______ frames
    -       90.0000  -79.0000    8.7924 54

 69 omega   70.00   96.00   1.0000   15.0000
omega____ theta____ kappa____ phi______ frames
    -       98.0000   75.0000   86.2182 26

 70 omega   78.00  114.00   1.0000   15.0000
omega____ theta____ kappa____ phi______ frames
    -       98.0000   60.0000   64.5506 36

 71 omega   69.00  138.00   1.0000   15.0000
omega____ theta____ kappa____ phi______ frames
    -       98.0000   76.0000 -109.3261 69

 72 omega   74.00  100.00   1.0000   15.0000
omega____ theta____ kappa____ phi______ frames
    -      102.0000   73.0000   95.6679 26

 73 omega   85.00  149.00   1.0000   15.0000
omega____ theta____ kappa____ phi______ frames
    -      110.2342   38.0000   60.0000 64

 74 omega   87.00  113.00   1.0000   15.0000
omega____ theta____ kappa____ phi______ frames
    -      110.2342   38.0000   30.0000 26

 75 omega   86.00  111.00   1.0000   15.0000
omega____ theta____ kappa____ phi______ frames
    -      110.2342   38.0000    0.0000 25

 76 omega   86.00  111.00   1.0000   15.0000
omega____ theta____ kappa____ phi______ frames
    -      110.2342   38.0000  -90.0000 25

 77 omega   87.00  114.00   1.0000   15.0000
omega____ theta____ kappa____ phi______ frames
    -      110.2342   38.0000 -180.0000 27

 78 omega   98.00  155.00   1.0000   15.0000
omega____ theta____ kappa____ phi______ frames
    -      110.2342   50.0000    0.0000 57

 79 omega   89.00  115.00   1.0000   15.0000
omega____ theta____ kappa____ phi______ frames
    -      110.2342   50.0000 -180.0000 26

 80 omega   89.00  177.00   1.0000   15.0000
omega____ theta____ kappa____ phi______ frames
    -      110.2342   64.0000  -60.0000 88

 81 omega   91.00  118.00   1.0000   15.0000
omega____ theta____ kappa____ phi______ frames
    -      110.2342   50.0000  -90.0000 27

 82 omega   89.00  114.00   1.0000   15.0000
omega____ theta____ kappa____ phi______ frames
    -      110.2342   64.0000  -30.0000 25

 83 omega   88.00  115.00   1.0000   15.0000
omega____ theta____ kappa____ phi______ frames
    -      110.2342   64.0000 -150.0000 27

 84 omega   85.00  112.00   1.0000   15.0000
omega____ theta____ kappa____ phi______ frames
    -      110.2342   38.0000 -150.0000 27

 85 omega   88.00  177.00   1.0000   15.0000
omega____ theta____ kappa____ phi______ frames
    -      110.2342   64.0000  120.0000 89

 86 omega   88.00  177.00   1.0000   15.0000
omega____ theta____ kappa____ phi______ frames
    -      110.2342   64.0000   60.0000 89

 87 omega   80.00  107.00   1.0000   15.0000
omega____ theta____ kappa____ phi______ frames
    -      110.2342   77.0000    0.0000 27

 88 omega   80.00  106.00   1.0000   15.0000
omega____ theta____ kappa____ phi______ frames
    -      110.2342   77.0000 -180.0000 26

 89 omega  149.00  175.00   1.0000   15.0000
omega____ theta____ kappa____ phi______ frames
    -      110.2342   64.0000   30.0000 26

 90 omega   88.00  115.00   1.0000   15.0000
omega____ theta____ kappa____ phi______ frames
    -      110.2342   64.0000   30.0000 27

 91 omega   80.00  106.00   1.0000   15.0000
omega____ theta____ kappa____ phi______ frames
    -      110.2342   77.0000  -90.0000 26

 92 omega  119.00  177.00   1.0000   15.0000
omega____ theta____ kappa____ phi______ frames
    -      110.2342   77.0000  150.0000 58

 93 omega   80.00  106.00   1.0000   15.0000
omega____ theta____ kappa____ phi______ frames
    -      110.2342   77.0000  150.0000 26

 94 omega  139.00  177.00   1.0000   15.0000
omega____ theta____ kappa____ phi______ frames
    -      110.2342   38.0000 -120.0000 38

 95 omega   86.00  111.00   1.0000   15.0000
omega____ theta____ kappa____ phi______ frames
    -      110.2342   38.0000 -120.0000 25

 96 omega   82.00  108.00   1.0000   15.0000
omega____ theta____ kappa____ phi______ frames
    -      110.2342   77.0000  -60.0000 26

 97 omega   80.00  106.00   1.0000   15.0000
omega____ theta____ kappa____ phi______ frames
    -      110.2342   77.0000   30.0000 26

 98 omega   88.00  178.00   1.0000   15.0000
omega____ theta____ kappa____ phi______ frames
    -      110.2342   64.0000    0.0000 90

 99 omega  129.00  155.00   1.0000   15.0000
omega____ theta____ kappa____ phi______ frames
    -      110.2342   64.0000 -180.0000 26

100 omega   88.00  114.00   1.0000   15.0000
omega____ theta____ kappa____ phi______ frames
    -      110.2342   64.0000 -180.0000 26

101 omega   81.00  106.00   1.0000   15.0000
omega____ theta____ kappa____ phi______ frames
    -      110.2342   77.0000   60.0000 25

102 omega   81.00  108.00   1.0000   15.0000
omega____ theta____ kappa____ phi______ frames
    -      110.2342   77.0000  120.0000 27

103 omega   80.00  178.00   1.0000   15.0000
omega____ theta____ kappa____ phi______ frames
    -      110.2342   77.0000 -150.0000 98

104 omega  129.00  168.00   1.0000   15.0000
omega____ theta____ kappa____ phi______ frames
    -      110.2342   77.0000  -30.0000 39

105 omega   81.00  107.00   1.0000   15.0000
omega____ theta____ kappa____ phi______ frames
    -      110.2342   77.0000  -30.0000 26

106 omega   93.00  165.00   1.0000   15.0000
omega____ theta____ kappa____ phi______ frames
    -      110.2342   77.0000   90.0000 72

107 omega   88.00  177.00   1.0000   15.0000
omega____ theta____ kappa____ phi______ frames
    -      110.2342   64.0000  -90.0000 89

108 omega   41.00  141.00   1.0000   15.0000
omega____ theta____ kappa____ phi______ frames
    -      110.2342  -79.0000   96.2065 100

109 omega   86.00  112.00   1.0000   15.0000
omega____ theta____ kappa____ phi______ frames
    -      110.2342   38.0000  -30.0000 26

110 omega   95.00  167.00   1.0000   15.0000
omega____ theta____ kappa____ phi______ frames
    -      110.2342   50.0000 -150.0000 72

111 omega   74.00  104.00   1.0000   15.0000
omega____ theta____ kappa____ phi______ frames
    -      110.2342  -80.0000   35.7665 30

112 omega   44.00   95.00   1.0000   15.0000
omega____ theta____ kappa____ phi______ frames
    -      110.2342  -80.0000 -114.2996 51

113 omega   65.00  137.00   1.0000   15.0000
omega____ theta____ kappa____ phi______ frames
    -      110.2342  -80.0000 -151.4211 72

114 omega   40.00   67.00   1.0000   15.0000
omega____ theta____ kappa____ phi______ frames
    -      110.2342  -80.0000   35.7665 27

115 omega   80.00  140.00   1.0000   15.0000
omega____ theta____ kappa____ phi______ frames
    -      110.2342  -79.0000  148.1350 60

116 omega   41.00   71.00   1.0000   15.0000
omega____ theta____ kappa____ phi______ frames
    -      110.2342  -79.0000  148.1350 30

117 omega   59.00  108.00   1.0000   15.0000
omega____ theta____ kappa____ phi______ frames
    -      110.2342  -80.0000  -85.1626 49

118 omega   41.00  107.00   1.0000   15.0000
omega____ theta____ kappa____ phi______ frames
    -      110.2342  -79.0000  -12.4659 66

;
_diffrn_measurement_device '\k-geometry diffractometer'
_diffrn_measurement_device_type 'Agilent SuperNova, Dual, Cu at zero, Eos'
_diffrn_measurement_method '\w scans'
_diffrn_measurement_specimen_support 'polyimid foil'
_diffrn_orient_matrix_UB_11 -0.1299616000
_diffrn_orient_matrix_UB_12 -0.0040803000
_diffrn_orient_matrix_UB_13 -0.0131236000
_diffrn_orient_matrix_UB_21 -0.0024150000
_diffrn_orient_matrix_UB_22 0.2182074000
_diffrn_orient_matrix_UB_23 -0.0013189000
_diffrn_orient_matrix_UB_31 -0.0009657000
_diffrn_orient_matrix_UB_32 -0.0031330000
_diffrn_orient_matrix_UB_33 -0.0743160000
_diffrn_radiation_monochromator mirror
_diffrn_radiation_probe x-ray
_diffrn_radiation_type 'Cu K\a'
_diffrn_radiation_wavelength 1.5418
_diffrn_reflns_av_R_equivalents 0.0339
_diffrn_reflns_av_sigmaI/netI 0.0390
_diffrn_reflns_Laue_measured_fraction_full 0.985
_diffrn_reflns_Laue_measured_fraction_max 0.978
_diffrn_reflns_limit_h_max 14
_diffrn_reflns_limit_h_min -14
_diffrn_reflns_limit_k_max 8
_diffrn_reflns_limit_k_min -8
_diffrn_reflns_limit_l_max 19
_diffrn_reflns_limit_l_min -23
_diffrn_reflns_number 37772
_diffrn_reflns_point_group_measured_fraction_full 0.985
_diffrn_reflns_point_group_measured_fraction_max 0.978
_diffrn_reflns_theta_full 67.684
_diffrn_reflns_theta_max 72.025
_diffrn_reflns_theta_min 3.731
_diffrn_source 'Agilent SuperNova (Cu) X-ray Source'
_exptl_absorpt_coefficient_mu 0.577
_exptl_absorpt_correction_T_max 0.961
_exptl_absorpt_correction_T_min 0.908
_exptl_absorpt_correction_type analytical
_exptl_absorpt_process_details
;
CrysAlisPro, Agilent Technologies,
Version 1.171.36.20 (release 27-06-2012 CrysAlis171 .NET)
(compiled Jul 11 2012,15:38:31)
Analytical numeric absorption correction using a multifaceted crystal
            model based on expressions derived by R.C. Clark & J.S. Reid.
(Clark, R. C. & Reid, J. S. (1995). Acta Cryst. A51, 887-897)
;
_exptl_crystal_colour yellow
_exptl_crystal_density_diffrn 1.226
_exptl_crystal_description block
_exptl_crystal_F_000 688
_exptl_crystal_size_max 0.2139
_exptl_crystal_size_mid 0.1244
_exptl_crystal_size_min 0.0732
_refine_diff_density_max 0.180
_refine_diff_density_min -0.227
_refine_diff_density_rms 0.040
_refine_ls_extinction_method none
_refine_ls_goodness_of_fit_ref 1.038
_refine_ls_hydrogen_treatment refall
_refine_ls_matrix_type full
_refine_ls_number_parameters 290
_refine_ls_number_reflns 3333
_refine_ls_number_restraints 0
_refine_ls_restrained_S_all 1.038
_refine_ls_R_factor_all 0.0348
_refine_ls_R_factor_gt 0.0323
_refine_ls_shift/su_max 0.001
_refine_ls_shift/su_mean 0.000
_refine_ls_structure_factor_coef Fsqd
_refine_ls_weighting_details
;
 w=1/[\s^2^(Fo^2^)+(0.0417P)^2^+0.5119P]
 where P=(Fo^2^+2Fc^2^)/3
;
_refine_ls_weighting_scheme calc
_refine_ls_wR_factor_gt 0.0824
_refine_ls_wR_factor_ref 0.0847
_reflns_Friedel_coverage 0.000
_reflns_number_gt 3082
_reflns_number_total 3333
_reflns_threshold_expression 'I > 2\s(I)'
_cod_data_source_file om400323p_si_002.cif
_cod_data_source_block tBuNHC(NNfluoren)NHEt
_cod_original_sg_symbol_H-M 'P 21/c'
_cod_database_code 4080996
_audit_block_refno 1581
_audit_block_usercomment 'PDK103, block, yellow'
_shelx_space_group_comment
;
The symmetry employed for this shelxl refinement is uniquely defined
by the following loop, which should always be used as a source of
symmetry information in preference to the above space-group names.
They are only intended as comments.
;
_shelx_estimated_absorpt_t_min 0.945
_shelx_estimated_absorpt_t_max 0.945
_diffrn_reflns_sigmai/neti 0.0136
_shelxl_version_number 2012-4
_cell_oxdiff_length_a 12.0517(3)
_cell_oxdiff_length_b 7.0581(2)
_cell_oxdiff_length_c 20.7556(6)
_cell_oxdiff_angle_alpha 89.993(2)
_cell_oxdiff_angle_beta 100.456(2)
_cell_oxdiff_angle_gamma 90.014(2)
_cell_oxdiff_volume 1736.20(9)
_cell_oxdiff_measurement_reflns_used 19071
_reflns_odcompleteness_completeness 98.11
_reflns_odcompleteness_theta 66.97
_reflns_odcompleteness_iscentric 1

loop_
_symmetry_equiv_pos_as_xyz
'x, y, z'
'-x, y+1/2, -z+1/2'
'-x, -y, -z'
'x, -y-1/2, z-1/2'

loop_
_atom_site_label
_atom_site_type_symbol
_atom_site_fract_x
_atom_site_fract_y
_atom_site_fract_z
_atom_site_U_iso_or_equiv
_atom_site_adp_type
_atom_site_occupancy
_atom_site_site_symmetry_order
_atom_site_calc_flag
_atom_site_refinement_flags
N1 N 0.87520(7) 0.73355(11) 0.26481(4) 0.01910(19) Uani 1 1 d D
N2 N 0.95556(7) 0.72551(12) 0.32058(4) 0.02024(19) Uani 1 1 d D
N3 N 1.15131(7) 0.73006(13) 0.35167(4) 0.0226(2) Uani 1 1 d D
H3 H 1.2166(11) 0.7088(18) 0.3385(6) 0.027 Uiso 1 1 d D
N4 N 1.07542(7) 0.71774(13) 0.24207(4) 0.0227(2) Uani 1 1 d D
C1 C 0.77117(8) 0.75371(13) 0.27272(5) 0.0181(2) Uani 1 1 d D
C2 C 0.71934(8) 0.77755(13) 0.33155(5) 0.0178(2) Uani 1 1 d D
C3 C 0.76300(8) 0.76164(14) 0.39804(5) 0.0206(2) Uani 1 1 d D
H3A H 0.8412(11) 0.7259(17) 0.4135(6) 0.025 Uiso 1 1 d D
C4 C 0.69225(8) 0.79884(15) 0.44280(5) 0.0229(2) Uani 1 1 d D
H4A H 0.7231(10) 0.7899(17) 0.4908(7) 0.028 Uiso 1 1 d D
C5 C 0.58028(8) 0.85309(15) 0.42159(5) 0.0234(2) Uani 1 1 d D
H5 H 0.5327(10) 0.8781(18) 0.4549(6) 0.028 Uiso 1 1 d D
C6 C 0.53570(8) 0.86743(14) 0.35537(5) 0.0214(2) Uani 1 1 d D
H6 H 0.4564(10) 0.9075(18) 0.3404(6) 0.026 Uiso 1 1 d D
C7 C 0.60484(8) 0.82789(13) 0.31032(5) 0.0181(2) Uani 1 1 d D
C8 C 0.58012(8) 0.82895(13) 0.23870(5) 0.0180(2) Uani 1 1 d D
C9 C 0.48172(8) 0.87062(14) 0.19474(5) 0.0205(2) Uani 1 1 d D
H9 H 0.4123(10) 0.9060(17) 0.2110(6) 0.025 Uiso 1 1 d D
C10 C 0.48337(8) 0.86426(15) 0.12816(5) 0.0233(2) Uani 1 1 d D
H10 H 0.4144(10) 0.8973(18) 0.0962(6) 0.028 Uiso 1 1 d D
C11 C 0.58180(9) 0.81565(15) 0.10547(5) 0.0241(2) Uani 1 1 d D
H11 H 0.5806(10) 0.8124(18) 0.0591(7) 0.029 Uiso 1 1 d D
C12 C 0.68081(8) 0.77401(14) 0.14916(5) 0.0223(2) Uani 1 1 d D
H12 H 0.7510(11) 0.7421(17) 0.1327(6) 0.027 Uiso 1 1 d D
C13 C 0.67978(8) 0.78099(13) 0.21586(5) 0.0183(2) Uani 1 1 d D
C14 C 1.05841(8) 0.72364(14) 0.30397(5) 0.0197(2) Uani 1 1 d D
C15 C 1.15733(8) 0.74839(15) 0.42288(5) 0.0219(2) Uani 1 1 d D
C16 C 1.28303(9) 0.76994(17) 0.45149(6) 0.0276(2) Uani 1 1 d D
H16A H 1.3268(12) 0.660(2) 0.4406(7) 0.041 Uiso 1 1 d D
H16B H 1.2941(12) 0.781(2) 0.5000(8) 0.041 Uiso 1 1 d D
H16C H 1.3160(12) 0.887(2) 0.4326(7) 0.041 Uiso 1 1 d D
C17 C 1.09444(9) 0.92490(17) 0.43922(6) 0.0286(2) Uani 1 1 d D
H17A H 1.1247(12) 1.040(2) 0.4195(7) 0.043 Uiso 1 1 d D
H17B H 1.1065(12) 0.942(2) 0.4887(7) 0.043 Uiso 1 1 d D
H17C H 1.0127(12) 0.915(2) 0.4224(7) 0.043 Uiso 1 1 d D
C18 C 1.11051(10) 0.57145(18) 0.45075(6) 0.0304(3) Uani 1 1 d D
H18A H 1.0278(12) 0.554(2) 0.4325(7) 0.046 Uiso 1 1 d D
H18B H 1.1201(12) 0.582(2) 0.4994(8) 0.046 Uiso 1 1 d D
H18C H 1.1521(12) 0.455(2) 0.4404(7) 0.046 Uiso 1 1 d D
C19 C 1.18336(8) 0.74203(14) 0.22113(5) 0.0200(2) Uani 1 1 d D
H19A H 1.2343(10) 0.6349(18) 0.2371(6) 0.024 Uiso 1 1 d D
H19B H 1.2207(10) 0.8591(18) 0.2412(6) 0.024 Uiso 1 1 d D
C20 C 1.16545(9) 0.75393(17) 0.14749(6) 0.0274(2) Uani 1 1 d D
H20A H 1.1260(12) 0.641(2) 0.1279(7) 0.041 Uiso 1 1 d D
H20B H 1.2388(13) 0.7648(19) 0.1331(7) 0.041 Uiso 1 1 d D
H20C H 1.1178(12) 0.866(2) 0.1316(7) 0.041 Uiso 1 1 d D
H4 H 1.0127(12) 0.7203(19) 0.2116(7) 0.035(4) Uiso 1 1 d D

loop_
_atom_site_aniso_label
_atom_site_aniso_U_11
_atom_site_aniso_U_22
_atom_site_aniso_U_33
_atom_site_aniso_U_23
_atom_site_aniso_U_13
_atom_site_aniso_U_12
N1 0.0148(4) 0.0200(4) 0.0228(5) -0.0001(3) 0.0042(3) -0.0003(3)
N2 0.0136(4) 0.0255(4) 0.0220(5) 0.0015(3) 0.0044(3) 0.0012(3)
N3 0.0134(4) 0.0340(5) 0.0214(5) 0.0013(3) 0.0059(3) 0.0029(3)
N4 0.0133(4) 0.0346(5) 0.0209(5) 0.0007(4) 0.0050(3) -0.0005(3)
C1 0.0160(5) 0.0166(4) 0.0223(5) -0.0008(4) 0.0053(4) -0.0015(3)
C2 0.0150(4) 0.0156(4) 0.0237(5) -0.0002(4) 0.0058(4) -0.0018(3)
C3 0.0160(5) 0.0219(5) 0.0239(6) 0.0007(4) 0.0036(4) -0.0007(4)
C4 0.0215(5) 0.0264(5) 0.0211(6) 0.0000(4) 0.0044(4) -0.0017(4)
C5 0.0213(5) 0.0275(5) 0.0234(5) -0.0022(4) 0.0090(4) 0.0008(4)
C6 0.0162(4) 0.0226(5) 0.0261(6) -0.0013(4) 0.0059(4) 0.0019(4)
C7 0.0166(4) 0.0156(4) 0.0227(5) -0.0006(4) 0.0046(4) -0.0012(3)
C8 0.0168(4) 0.0155(4) 0.0224(5) -0.0007(4) 0.0056(4) -0.0017(3)
C9 0.0161(4) 0.0207(5) 0.0251(6) -0.0003(4) 0.0044(4) -0.0001(4)
C10 0.0200(5) 0.0243(5) 0.0244(6) 0.0010(4) 0.0008(4) -0.0017(4)
C11 0.0251(5) 0.0274(5) 0.0202(6) -0.0010(4) 0.0051(4) -0.0048(4)
C12 0.0198(5) 0.0246(5) 0.0242(6) -0.0024(4) 0.0081(4) -0.0030(4)
C13 0.0161(4) 0.0166(4) 0.0229(5) -0.0013(4) 0.0051(4) -0.0024(3)
C14 0.0167(5) 0.0209(5) 0.0221(5) 0.0016(4) 0.0052(4) 0.0009(4)
C15 0.0166(5) 0.0286(5) 0.0210(6) 0.0000(4) 0.0041(4) 0.0016(4)
C16 0.0176(5) 0.0375(6) 0.0269(6) -0.0023(5) 0.0016(4) 0.0033(4)
C17 0.0189(5) 0.0332(6) 0.0339(7) -0.0069(5) 0.0055(4) 0.0020(4)
C18 0.0289(5) 0.0353(6) 0.0269(6) 0.0068(5) 0.0053(4) -0.0014(5)
C19 0.0144(4) 0.0220(5) 0.0250(6) 0.0002(4) 0.0075(4) 0.0003(4)
C20 0.0211(5) 0.0374(6) 0.0254(6) -0.0004(5) 0.0083(4) -0.0013(4)

loop_
_atom_type_symbol
_atom_type_description
_atom_type_scat_dispersion_real
_atom_type_scat_dispersion_imag
_atom_type_scat_source
C C 0.0181 0.0091 'International Tables Vol C Tables 4.2.6.8 and 6.1.1.4'
H H 0.0000 0.0000 'International Tables Vol C Tables 4.2.6.8 and 6.1.1.4'
N N 0.0311 0.0180 'International Tables Vol C Tables 4.2.6.8 and 6.1.1.4'

loop_
_exptl_crystal_face_index_h
_exptl_crystal_face_index_k
_exptl_crystal_face_index_l
_exptl_crystal_face_perp_dist
_exptl_oxdiff_crystal_face_indexfrac_h
_exptl_oxdiff_crystal_face_indexfrac_k
_exptl_oxdiff_crystal_face_indexfrac_l
_exptl_oxdiff_crystal_face_x
_exptl_oxdiff_crystal_face_y
_exptl_oxdiff_crystal_face_z
1 0 -13 0.0665 1.0001 -0.0000 -13.0002 0.0406 0.0147 0.9652
-2 4 0 0.0921 -1.9999 4.0000 -0.0004 0.2436 0.8777 -0.0106
2 -4 0 0.0921 1.9999 -4.0000 0.0004 -0.2436 -0.8777 0.0106
-1 0 13 0.0588 -1.0001 0.0000 13.0002 -0.0406 -0.0147 -0.9652
-2 0 13 0.0532 -2.0000 0.0000 13.0001 0.0893 -0.0123 -0.9642
-8 0 0 0.0377 -7.9999 -0.0000 -0.0007 1.0397 0.0193 0.0078
8 0 0 0.0355 7.9999 0.0000 0.0007 -1.0397 -0.0193 -0.0078
1 0 -13 0.0721 1.0001 -0.0000 -13.0002 0.0406 0.0147 0.9652

loop_
_geom_angle_atom_site_label_1
_geom_angle_atom_site_label_2
_geom_angle_atom_site_label_3
_geom_angle
C1 N1 N2 116.60(9)
C14 N2 N1 109.07(8)
C14 N3 C15 128.40(8)
C14 N3 H3 115.3(8)
C15 N3 H3 116.0(8)
C14 N4 C19 125.74(9)
C14 N4 H4 115.0(9)
C19 N4 H4 118.3(9)
N1 C1 C13 120.69(9)
N1 C1 C2 132.62(9)
C13 C1 C2 106.30(8)
C3 C2 C7 120.13(9)
C3 C2 C1 132.12(9)
C7 C2 C1 107.75(9)
C2 C3 C4 118.64(9)
C2 C3 H3A 121.3(7)
C4 C3 H3A 120.1(7)
C5 C4 C3 120.93(10)
C5 C4 H4A 119.7(7)
C3 C4 H4A 119.4(7)
C6 C5 C4 120.82(9)
C6 C5 H5 120.6(7)
C4 C5 H5 118.5(7)
C5 C6 C7 118.77(9)
C5 C6 H6 120.7(7)
C7 C6 H6 120.5(7)
C6 C7 C2 120.68(9)
C6 C7 C8 130.31(9)
C2 C7 C8 109.00(8)
C9 C8 C13 120.45(9)
C9 C8 C7 131.38(9)
C13 C8 C7 108.15(8)
C10 C9 C8 118.90(9)
C10 C9 H9 120.9(7)
C8 C9 H9 120.2(7)
C9 C10 C11 120.71(9)
C9 C10 H10 119.9(7)
C11 C10 H10 119.4(7)
C12 C11 C10 120.78(10)
C12 C11 H11 120.2(8)
C10 C11 H11 119.0(8)
C13 C12 C11 118.76(9)
C13 C12 H12 120.8(8)
C11 C12 H12 120.4(8)
C12 C13 C8 120.40(9)
C12 C13 C1 130.86(9)
C8 C13 C1 108.68(9)
N4 C14 N2 123.70(9)
N4 C14 N3 116.96(9)
N2 C14 N3 119.33(9)
N3 C15 C18 110.73(9)
N3 C15 C17 110.99(9)
C18 C15 C17 110.57(9)
N3 C15 C16 105.30(8)
C18 C15 C16 109.97(9)
C17 C15 C16 109.15(9)
C15 C16 H16A 111.4(8)
C15 C16 H16B 110.0(8)
H16A C16 H16B 108.3(11)
C15 C16 H16C 110.9(8)
H16A C16 H16C 106.6(12)
H16B C16 H16C 109.5(11)
C15 C17 H17A 109.9(8)
C15 C17 H17B 109.6(8)
H17A C17 H17B 108.4(11)
C15 C17 H17C 111.6(9)
H17A C17 H17C 108.9(12)
H17B C17 H17C 108.4(11)
C15 C18 H18A 111.6(9)
C15 C18 H18B 109.8(9)
H18A C18 H18B 108.4(11)
C15 C18 H18C 110.7(8)
H18A C18 H18C 108.4(12)
H18B C18 H18C 107.9(11)
N4 C19 C20 109.77(8)
N4 C19 H19A 110.1(7)
C20 C19 H19A 110.3(7)
N4 C19 H19B 109.5(7)
C20 C19 H19B 110.5(7)
H19A C19 H19B 106.7(10)
C19 C20 H20A 110.3(8)
C19 C20 H20B 109.9(9)
H20A C20 H20B 109.4(12)
C19 C20 H20C 110.4(8)
H20A C20 H20C 107.4(12)
H20B C20 H20C 109.4(11)

loop_
_geom_bond_atom_site_label_1
_geom_bond_atom_site_label_2
_geom_bond_distance
N1 C1 1.3006(12)
N1 N2 1.3693(12)
N2 C14 1.3448(12)
N3 C14 1.3542(13)
N3 C15 1.4725(14)
N3 H3 0.891(13)
N4 C14 1.3378(14)
N4 C19 1.4537(12)
N4 H4 0.894(14)
C1 C13 1.4737(14)
C1 C2 1.4783(14)
C2 C3 1.3899(15)
C2 C7 1.4151(13)
C3 C4 1.3945(14)
C3 H3A 0.972(12)
C4 C5 1.3945(14)
C4 H4A 1.000(13)
C5 C6 1.3859(15)
C5 H5 0.990(12)
C6 C7 1.3885(14)
C6 H6 0.990(12)
C7 C8 1.4624(14)
C8 C9 1.3902(14)
C8 C13 1.4094(13)
C9 C10 1.3865(15)
C9 H9 0.988(12)
C10 C11 1.3954(15)
C10 H10 0.993(12)
C11 C12 1.3928(15)
C11 H11 0.960(14)
C12 C13 1.3877(15)
C12 H12 0.993(13)
C15 C18 1.5269(15)
C15 C17 1.5281(14)
C15 C16 1.5307(14)
C16 H16A 0.986(15)
C16 H16B 0.995(15)
C16 H16C 1.024(15)
C17 H17A 1.009(15)
C17 H17B 1.019(15)
C17 H17C 0.985(15)
C18 H18A 1.007(15)
C18 H18B 0.999(15)
C18 H18C 1.005(16)
C19 C20 1.5070(16)
C19 H19A 0.992(12)
C19 H19B 0.996(13)
C20 H20A 0.978(15)
C20 H20B 0.986(15)
C20 H20C 0.995(15)

loop_
_geom_torsion_atom_site_label_1
_geom_torsion_atom_site_label_2
_geom_torsion_atom_site_label_3
_geom_torsion_atom_site_label_4
_geom_torsion
C1 N1 N2 C14 -173.93(8)
N2 N1 C1 C13 174.49(8)
N2 N1 C1 C2 2.63(15)
N1 C1 C2 C3 -9.79(18)
C13 C1 C2 C3 177.50(10)
N1 C1 C2 C7 169.31(10)
C13 C1 C2 C7 -3.40(10)
C7 C2 C3 C4 -0.91(14)
C1 C2 C3 C4 178.10(10)
C2 C3 C4 C5 -0.73(15)
C3 C4 C5 C6 1.42(16)
C4 C5 C6 C7 -0.40(15)
C5 C6 C7 C2 -1.25(14)
C5 C6 C7 C8 179.02(10)
C3 C2 C7 C6 1.93(14)
C1 C2 C7 C6 -177.30(9)
C3 C2 C7 C8 -178.29(8)
C1 C2 C7 C8 2.49(10)
C6 C7 C8 C9 0.57(18)
C2 C7 C8 C9 -179.19(10)
C6 C7 C8 C13 179.20(10)
C2 C7 C8 C13 -0.56(11)
C13 C8 C9 C10 -0.03(14)
C7 C8 C9 C10 178.46(10)
C8 C9 C10 C11 0.43(15)
C9 C10 C11 C12 -0.55(16)
C10 C11 C12 C13 0.25(15)
C11 C12 C13 C8 0.15(14)
C11 C12 C13 C1 -176.65(10)
C9 C8 C13 C12 -0.26(14)
C7 C8 C13 C12 -179.07(8)
C9 C8 C13 C1 177.19(8)
C7 C8 C13 C1 -1.62(10)
N1 C1 C13 C12 6.41(16)
C2 C1 C13 C12 -179.82(10)
N1 C1 C13 C8 -170.68(9)
C2 C1 C13 C8 3.09(10)
C19 N4 C14 N2 170.85(9)
C19 N4 C14 N3 -8.43(15)
N1 N2 C14 N4 -4.09(13)
N1 N2 C14 N3 175.17(8)
C15 N3 C14 N4 176.11(9)
C15 N3 C14 N2 -3.19(15)
C14 N3 C15 C18 67.28(13)
C14 N3 C15 C17 -55.91(13)
C14 N3 C15 C16 -173.90(10)
C14 N4 C19 C20 -171.90(10)
